data_4102202
loop_
_publ_author_name
'Deguang Huang'
'R. H. Holm'

_publ_section_title
;
 Reactions of the Terminal NiII-OH Group in Substitution and Electrophilic
 Reactions with Carbon Dioxide and Other Substrates: Structural Definition
 of Binding Modes in an Intramolecular NiII...FeII Bridged Site
;
_journal_name_full 'Journal of the American Chemical Society'
_journal_page_first 4693
_journal_page_last 4701
_journal_paper_doi 10.1021/ja1003125
_journal_volume 132
_journal_year 2010
_chemical_formula_moiety 'C28 H33 Cl Fe N6 Ni O3'
_chemical_formula_sum 'C28 H33 Cl Fe N6 Ni O3'
_chemical_formula_weight 651.61
_chemical_name_common '[Ni(OH)FeCl(PyN2dien(Me3))]'
_space_group_IT_number 14
_symmetry_cell_setting monoclinic
_symmetry_space_group_name_Hall '-P 2ybc'
_symmetry_space_group_name_H-M 'P 1 21/c 1'
_atom_sites_solution_hydrogens geom
_atom_sites_solution_primary direct
_atom_sites_solution_secondary difmap
_audit_creation_method
;
SHELXL-97

The distance of Ni1-Fe1 3.7468(16) was attached here for reference use.
;
_cell_angle_alpha 90.00
_cell_angle_beta 100.087(7)
_cell_angle_gamma 90.00
_cell_formula_units_Z 4
_cell_length_a 8.726(4)
_cell_length_b 17.818(7)
_cell_length_c 17.063(7)
_cell_measurement_reflns_used 1586
_cell_measurement_temperature 90(2)
_cell_measurement_theta_max 19.29
_cell_measurement_theta_min 2.29
_cell_volume 2611.9(19)
_computing_cell_refinement 'Bruker SMART'
_computing_data_collection 'Bruker SMART'
_computing_data_reduction 'Bruker SAINT'
_computing_molecular_graphics 'Bruker SHELXTL'
_computing_publication_material 'Bruker SHELXTL'
_computing_structure_refinement 'SHELXL-97 (Sheldrick, 1997)'
_computing_structure_solution 'SHELXS-97 (Sheldrick, 1990)'
_diffrn_ambient_temperature 90(2)
_diffrn_measured_fraction_theta_full 0.991
_diffrn_measured_fraction_theta_max 0.991
_diffrn_measurement_device_type 'CCD area detector'
_diffrn_measurement_method 'phi and omega scans'
_diffrn_radiation_monochromator graphite
_diffrn_radiation_source 'fine-focus sealed tube'
_diffrn_radiation_type MoK\a
_diffrn_radiation_wavelength 0.71073
_diffrn_reflns_av_R_equivalents 0.1192
_diffrn_reflns_av_sigmaI/netI 0.1040
_diffrn_reflns_limit_h_max 10
_diffrn_reflns_limit_h_min -10
_diffrn_reflns_limit_k_max 20
_diffrn_reflns_limit_k_min -21
_diffrn_reflns_limit_l_max 20
_diffrn_reflns_limit_l_min -20
_diffrn_reflns_number 21021
_diffrn_reflns_theta_full 25.35
_diffrn_reflns_theta_max 25.35
_diffrn_reflns_theta_min 1.67
_exptl_absorpt_coefficient_mu 1.424
_exptl_absorpt_correction_T_max 0.9322
_exptl_absorpt_correction_T_min 0.8148
_exptl_absorpt_correction_type multi-scan
_exptl_absorpt_process_details SADABS
_exptl_crystal_colour orange-red
_exptl_crystal_density_diffrn 1.657
_exptl_crystal_density_meas ?
_exptl_crystal_density_method 'not measured'
_exptl_crystal_description plate
_exptl_crystal_F_000 1352
_exptl_crystal_size_max 0.15
_exptl_crystal_size_mid 0.10
_exptl_crystal_size_min 0.05
_refine_diff_density_max 0.695
_refine_diff_density_min -0.600
_refine_diff_density_rms 0.101
_refine_ls_extinction_method none
_refine_ls_goodness_of_fit_ref 1.003
_refine_ls_hydrogen_treatment mixed
_refine_ls_matrix_type full
_refine_ls_number_parameters 364
_refine_ls_number_reflns 4754
_refine_ls_number_restraints 3
_refine_ls_restrained_S_all 1.002
_refine_ls_R_factor_all 0.1073
_refine_ls_R_factor_gt 0.0556
_refine_ls_shift/su_max 0.001
_refine_ls_shift/su_mean 0.000
_refine_ls_structure_factor_coef Fsqd
_refine_ls_weighting_details 'calc w=1/[\s^2^(Fo^2^)+(0.0602P)^2^+0.0000P] where P=(Fo^2^+2Fc^2^)/3'
_refine_ls_weighting_scheme calc
_refine_ls_wR_factor_gt 0.1165
_refine_ls_wR_factor_ref 0.1389
_reflns_number_gt 2875
_reflns_number_total 4754
_reflns_threshold_expression >2sigma(I)
_cod_data_source_file ja1003125_si_010.cif
_cod_data_source_block Compound17
_cod_depositor_comments
;
The following automatic conversions were performed:

'_exptl_crystal_density_meas' value 'none' was changed to '?' - the
value is perceived as not measured.

Automatic conversion script
Id: cif_fix_values 3008 2015-01-20 13:52:24Z robertas 
;
_cod_original_cell_volume 2611.8(18)
_cod_original_sg_symbol_Hall -P2ybc
_cod_database_code 4102202

loop_
_symmetry_equiv_pos_as_xyz
'x, y, z'
'-x, y+1/2, -z+1/2'
'-x, -y, -z'
'x, -y-1/2, z-1/2'

loop_
_atom_site_label
_atom_site_type_symbol
_atom_site_fract_x
_atom_site_fract_y
_atom_site_fract_z
_atom_site_U_iso_or_equiv
_atom_site_adp_type
_atom_site_occupancy
_atom_site_symmetry_multiplicity
_atom_site_calc_flag
_atom_site_refinement_flags
Ni1 Ni 0.46247(7) 0.63108(4) 0.95600(4) 0.0249(2) Uani 1 1 d D
Fe1 Fe 0.25377(9) 0.81529(5) 0.95057(5) 0.0304(2) Uani 1 1 d D
Cl1 Cl 0.45864(19) 0.86880(9) 0.89852(9) 0.0428(4) Uani 1 1 d .
O1 O 0.8439(4) 0.5852(2) 1.1126(2) 0.0308(9) Uani 1 1 d .
O2 O 0.3412(4) 0.5137(2) 0.7585(2) 0.0296(9) Uani 1 1 d .
O3 O 0.3185(4) 0.70625(19) 0.9797(2) 0.0282(9) Uani 1 1 d D
H3 H 0.3603(7) 0.7164(2) 1.02507(10) 0.034 Uiso 1 1 d D
N1 N 0.6170(5) 0.6415(2) 1.0488(3) 0.0262(11) Uani 1 1 d .
N2 N 0.5886(5) 0.5561(2) 0.9355(3) 0.0246(10) Uani 1 1 d .
N3 N 0.3407(5) 0.5993(2) 0.8602(3) 0.0261(11) Uani 1 1 d .
N4 N 0.0737(6) 0.8686(3) 0.8504(3) 0.0379(13) Uani 1 1 d .
N5 N 0.0348(5) 0.7987(3) 0.9986(3) 0.0341(12) Uani 1 1 d .
N6 N 0.3020(5) 0.8922(2) 1.0579(3) 0.0277(11) Uani 1 1 d .
C1 C 0.7324(6) 0.5909(3) 1.0582(3) 0.0258(13) Uani 1 1 d .
C2 C 0.7136(6) 0.5397(3) 0.9879(3) 0.0226(12) Uani 1 1 d .
C3 C 0.8102(6) 0.4828(3) 0.9743(4) 0.0303(14) Uani 1 1 d .
H3A H 0.8960 0.4682 1.0136 0.036 Uiso 1 1 calc R
C4 C 0.7790(6) 0.4473(3) 0.9016(4) 0.0318(14) Uani 1 1 d .
H4A H 0.8495 0.4108 0.8884 0.038 Uiso 1 1 calc R
C5 C 0.6476(6) 0.4641(3) 0.8482(3) 0.0295(14) Uani 1 1 d .
H5A H 0.6248 0.4388 0.7985 0.035 Uiso 1 1 calc R
C6 C 0.5493(6) 0.5186(3) 0.8678(3) 0.0249(13) Uani 1 1 d .
C7 C 0.3981(6) 0.5426(3) 0.8219(3) 0.0249(13) Uani 1 1 d .
C8 C 0.1991(6) 0.6314(3) 0.8258(3) 0.0253(12) Uani 1 1 d .
C9 C 0.0633(6) 0.5921(3) 0.8074(3) 0.0296(14) Uani 1 1 d .
H9A H 0.0620 0.5400 0.8190 0.035 Uiso 1 1 calc R
C10 C -0.0706(7) 0.6272(3) 0.7725(3) 0.0377(15) Uani 1 1 d .
H10A H -0.1636 0.5990 0.7577 0.045 Uiso 1 1 calc R
C11 C -0.0707(7) 0.7040(3) 0.7588(3) 0.0372(15) Uani 1 1 d .
H11A H -0.1639 0.7283 0.7346 0.045 Uiso 1 1 calc R
C12 C 0.0624(6) 0.7445(3) 0.7800(3) 0.0271(13) Uani 1 1 d .
C13 C 0.1979(7) 0.7083(3) 0.8118(3) 0.0280(13) Uani 1 1 d .
H13A H 0.2919 0.7361 0.8243 0.034 Uiso 1 1 calc R
C14 C 0.0690(7) 0.8281(3) 0.7730(3) 0.0340(14) Uani 1 1 d .
H14A H -0.0233 0.8453 0.7350 0.041 Uiso 1 1 calc R
H14B H 0.1626 0.8418 0.7507 0.041 Uiso 1 1 calc R
C15 C 0.1031(10) 0.9470(4) 0.8315(4) 0.060(2) Uani 1 1 d .
H15A H 0.0219 0.9642 0.7881 0.090 Uiso 1 1 calc R
H15B H 0.2049 0.9509 0.8151 0.090 Uiso 1 1 calc R
H15C H 0.1020 0.9782 0.8787 0.090 Uiso 1 1 calc R
C16 C -0.0772(8) 0.8649(4) 0.8769(4) 0.057(2) Uani 1 1 d .
H16A H -0.0939 0.9127 0.9038 0.069 Uiso 1 1 calc R
H16B H -0.1601 0.8605 0.8295 0.069 Uiso 1 1 calc R
C17 C -0.0939(7) 0.8030(4) 0.9310(4) 0.0528(19) Uani 1 1 d .
H17A H -0.1001 0.7552 0.9011 0.063 Uiso 1 1 calc R
H17B H -0.1927 0.8092 0.9513 0.063 Uiso 1 1 calc R
C18 C 0.0227(8) 0.7253(4) 1.0348(4) 0.0509(18) Uani 1 1 d .
H18A H -0.0756 0.7221 1.0550 0.076 Uiso 1 1 calc R
H18B H 0.1100 0.7184 1.0789 0.076 Uiso 1 1 calc R
H18C H 0.0256 0.6860 0.9949 0.076 Uiso 1 1 calc R
C19 C 0.0297(6) 0.8563(3) 1.0582(4) 0.0379(16) Uani 1 1 d .
H19A H -0.0438 0.8409 1.0933 0.046 Uiso 1 1 calc R
H19B H -0.0090 0.9037 1.0316 0.046 Uiso 1 1 calc R
C20 C 0.1889(6) 0.8696(4) 1.1081(3) 0.0355(14) Uani 1 1 d .
H20A H 0.1815 0.9094 1.1478 0.043 Uiso 1 1 calc R
H20B H 0.2253 0.8231 1.1373 0.043 Uiso 1 1 calc R
C21 C 0.2717(7) 0.9702(3) 1.0323(4) 0.0384(15) Uani 1 1 d .
H21A H 0.2934 1.0034 1.0786 0.058 Uiso 1 1 calc R
H21B H 0.1624 0.9754 1.0069 0.058 Uiso 1 1 calc R
H21C H 0.3390 0.9837 0.9941 0.058 Uiso 1 1 calc R
C22 C 0.4627(6) 0.8934(3) 1.1045(4) 0.0314(14) Uani 1 1 d .
H22A H 0.4656 0.9281 1.1500 0.038 Uiso 1 1 calc R
H22B H 0.5340 0.9134 1.0704 0.038 Uiso 1 1 calc R
C23 C 0.5212(6) 0.8183(3) 1.1356(3) 0.0291(13) Uani 1 1 d .
C24 C 0.5161(6) 0.7960(3) 1.2133(3) 0.0309(14) Uani 1 1 d .
H24A H 0.4811 0.8302 1.2491 0.037 Uiso 1 1 calc R
C25 C 0.5610(6) 0.7254(3) 1.2385(4) 0.0318(14) Uani 1 1 d .
H25A H 0.5640 0.7120 1.2926 0.038 Uiso 1 1 calc R
C26 C 0.6021(6) 0.6732(3) 1.1861(3) 0.0282(13) Uani 1 1 d .
H26A H 0.6290 0.6235 1.2032 0.034 Uiso 1 1 calc R
C27 C 0.6036(6) 0.6943(3) 1.1083(3) 0.0268(13) Uani 1 1 d .
C28 C 0.5715(6) 0.7673(3) 1.0857(3) 0.0271(13) Uani 1 1 d .
H28A H 0.5845 0.7829 1.0340 0.033 Uiso 1 1 calc R

loop_
_atom_site_aniso_label
_atom_site_aniso_U_11
_atom_site_aniso_U_22
_atom_site_aniso_U_33
_atom_site_aniso_U_23
_atom_site_aniso_U_13
_atom_site_aniso_U_12
Ni1 0.0220(4) 0.0239(4) 0.0286(4) 0.0001(3) 0.0039(3) 0.0018(3)
Fe1 0.0330(5) 0.0303(5) 0.0284(5) 0.0026(4) 0.0064(4) -0.0032(4)
Cl1 0.0576(10) 0.0345(9) 0.0427(9) -0.0044(8) 0.0259(8) -0.0118(8)
O1 0.021(2) 0.030(2) 0.039(2) 0.0015(19) -0.0009(18) -0.0002(16)
O2 0.037(2) 0.025(2) 0.026(2) 0.0015(18) 0.0039(19) 0.0050(17)
O3 0.040(2) 0.016(2) 0.024(2) -0.0044(16) -0.0095(17) 0.0114(16)
N1 0.024(2) 0.019(3) 0.035(3) 0.001(2) 0.004(2) 0.0002(19)
N2 0.023(2) 0.023(3) 0.028(3) 0.001(2) 0.007(2) -0.0016(19)
N3 0.023(2) 0.025(3) 0.030(3) 0.004(2) 0.004(2) 0.003(2)
N4 0.058(3) 0.027(3) 0.027(3) 0.003(2) 0.001(2) 0.014(2)
N5 0.028(3) 0.043(3) 0.031(3) 0.003(2) 0.003(2) -0.006(2)
N6 0.028(2) 0.026(3) 0.031(3) -0.001(2) 0.009(2) 0.000(2)
C1 0.024(3) 0.021(3) 0.032(3) 0.004(3) 0.005(3) -0.003(2)
C2 0.017(3) 0.021(3) 0.030(3) 0.008(3) 0.005(2) -0.003(2)
C3 0.025(3) 0.026(3) 0.040(4) 0.006(3) 0.005(3) 0.000(3)
C4 0.025(3) 0.029(3) 0.044(4) 0.003(3) 0.016(3) 0.003(2)
C5 0.028(3) 0.028(3) 0.035(4) 0.001(3) 0.012(3) -0.002(3)
C6 0.027(3) 0.023(3) 0.027(3) 0.005(3) 0.009(2) -0.004(2)
C7 0.025(3) 0.030(3) 0.021(3) 0.009(3) 0.007(2) -0.001(2)
C8 0.028(3) 0.031(3) 0.018(3) -0.001(3) 0.007(2) 0.003(3)
C9 0.033(3) 0.029(3) 0.025(3) 0.000(3) 0.001(3) 0.005(3)
C10 0.034(3) 0.039(4) 0.036(4) -0.006(3) -0.004(3) 0.007(3)
C11 0.039(4) 0.039(4) 0.032(4) -0.002(3) 0.001(3) 0.012(3)
C12 0.039(3) 0.029(3) 0.015(3) 0.003(2) 0.009(2) 0.008(3)
C13 0.037(3) 0.030(3) 0.020(3) -0.001(3) 0.013(3) 0.000(3)
C14 0.045(4) 0.034(4) 0.023(3) 0.003(3) 0.006(3) 0.012(3)
C15 0.111(6) 0.034(4) 0.029(4) 0.002(3) -0.005(4) 0.020(4)
C16 0.046(4) 0.083(6) 0.040(4) -0.003(4) 0.001(3) 0.040(4)
C17 0.034(4) 0.074(5) 0.049(4) -0.012(4) 0.003(3) 0.004(3)
C18 0.055(4) 0.039(4) 0.065(5) 0.006(4) 0.026(4) -0.016(3)
C19 0.025(3) 0.043(4) 0.050(4) 0.001(3) 0.016(3) 0.004(3)
C20 0.039(3) 0.041(4) 0.029(3) -0.005(3) 0.014(3) -0.005(3)
C21 0.050(4) 0.021(3) 0.047(4) -0.001(3) 0.014(3) 0.005(3)
C22 0.031(3) 0.027(3) 0.037(4) -0.007(3) 0.008(3) -0.001(3)
C23 0.024(3) 0.027(3) 0.035(3) -0.002(3) 0.002(3) -0.009(2)
C24 0.027(3) 0.032(4) 0.036(4) -0.013(3) 0.012(3) -0.004(3)
C25 0.030(3) 0.034(4) 0.031(3) 0.001(3) 0.006(3) -0.003(3)
C26 0.018(3) 0.030(3) 0.035(4) -0.001(3) 0.002(3) -0.002(2)
C27 0.020(3) 0.034(4) 0.028(3) -0.010(3) 0.009(2) -0.004(2)
C28 0.024(3) 0.029(3) 0.028(3) 0.003(3) 0.005(2) -0.002(2)

loop_
_atom_type_symbol
_atom_type_description
_atom_type_scat_dispersion_real
_atom_type_scat_dispersion_imag
_atom_type_scat_source
C C 0.0033 0.0016 'International Tables Vol C Tables 4.2.6.8 and 6.1.1.4'
H H 0.0000 0.0000 'International Tables Vol C Tables 4.2.6.8 and 6.1.1.4'
N N 0.0061 0.0033 'International Tables Vol C Tables 4.2.6.8 and 6.1.1.4'
O O 0.0106 0.0060 'International Tables Vol C Tables 4.2.6.8 and 6.1.1.4'
Cl Cl 0.1484 0.1585 'International Tables Vol C Tables 4.2.6.8 and 6.1.1.4'
Fe Fe 0.3463 0.8444 'International Tables Vol C Tables 4.2.6.8 and 6.1.1.4'
Ni Ni 0.3393 1.1124 'International Tables Vol C Tables 4.2.6.8 and 6.1.1.4'

loop_
_geom_angle_atom_site_label_1
_geom_angle_atom_site_label_2
_geom_angle_atom_site_label_3
_geom_angle
N2 Ni1 N3 83.04(19)
N2 Ni1 N1 82.28(19)
N3 Ni1 N1 165.27(19)
N2 Ni1 O3 176.22(18)
N3 Ni1 O3 95.86(17)
N1 Ni1 O3 98.70(17)
O3 Fe1 N5 90.14(17)
O3 Fe1 N6 111.78(15)
N5 Fe1 N6 80.40(17)
O3 Fe1 N4 133.41(16)
N5 Fe1 N4 79.10(18)
N6 Fe1 N4 110.81(17)
O3 Fe1 Cl1 106.33(12)
N5 Fe1 Cl1 163.33(14)
N6 Fe1 Cl1 90.82(12)
N4 Fe1 Cl1 91.00(15)
Ni1 O3 Fe1 140.0(2)
Ni1 O3 H3 98.8(3)
Fe1 O3 H3 94.5(3)
C1 N1 C27 121.3(5)
C1 N1 Ni1 116.3(4)
C27 N1 Ni1 122.1(3)
C2 N2 C6 122.5(5)
C2 N2 Ni1 119.6(4)
C6 N2 Ni1 117.9(4)
C7 N3 C8 118.8(4)
C7 N3 Ni1 116.6(3)
C8 N3 Ni1 124.6(4)
C15 N4 C16 108.1(5)
C15 N4 C14 104.1(5)
C16 N4 C14 111.3(5)
C15 N4 Fe1 115.5(4)
C16 N4 Fe1 106.5(4)
C14 N4 Fe1 111.4(3)
C19 N5 C18 108.9(5)
C19 N5 C17 113.7(5)
C18 N5 C17 106.2(5)
C19 N5 Fe1 107.3(3)
C18 N5 Fe1 113.9(4)
C17 N5 Fe1 107.0(4)
C21 N6 C20 109.2(5)
C21 N6 C22 104.5(4)
C20 N6 C22 111.0(4)
C21 N6 Fe1 109.5(3)
C20 N6 Fe1 104.9(3)
C22 N6 Fe1 117.7(3)
O1 C1 N1 128.7(5)
O1 C1 C2 121.4(5)
N1 C1 C2 109.9(4)
N2 C2 C3 120.8(5)
N2 C2 C1 111.8(5)
C3 C2 C1 127.4(5)
C2 C3 C4 117.7(5)
C2 C3 H3A 121.2
C4 C3 H3A 121.2
C5 C4 C3 120.7(5)
C5 C4 H4A 119.6
C3 C4 H4A 119.6
C4 C5 C6 118.6(5)
C4 C5 H5A 120.7
C6 C5 H5A 120.7
N2 C6 C5 119.4(5)
N2 C6 C7 112.8(5)
C5 C6 C7 127.8(5)
O2 C7 N3 128.2(5)
O2 C7 C6 122.3(5)
N3 C7 C6 109.5(5)
C9 C8 C13 119.1(5)
C9 C8 N3 123.8(5)
C13 C8 N3 117.1(5)
C8 C9 C10 120.5(6)
C8 C9 H9A 119.7
C10 C9 H9A 119.7
C9 C10 C11 119.9(6)
C9 C10 H10A 120.0
C11 C10 H10A 120.0
C12 C11 C10 120.1(5)
C12 C11 H11A 119.9
C10 C11 H11A 119.9
C11 C12 C13 119.5(5)
C11 C12 C14 123.3(5)
C13 C12 C14 117.2(5)
C12 C13 C8 120.7(5)
C12 C13 H13A 119.6
C8 C13 H13A 119.6
C12 C14 N4 113.8(5)
C12 C14 H14A 108.8
N4 C14 H14A 108.8
C12 C14 H14B 108.8
N4 C14 H14B 108.8
H14A C14 H14B 107.7
N4 C15 H15A 109.5
N4 C15 H15B 109.5
H15A C15 H15B 109.5
N4 C15 H15C 109.5
H15A C15 H15C 109.5
H15B C15 H15C 109.5
C17 C16 N4 115.0(5)
C17 C16 H16A 108.5
N4 C16 H16A 108.5
C17 C16 H16B 108.5
N4 C16 H16B 108.5
H16A C16 H16B 107.5
C16 C17 N5 112.9(6)
C16 C17 H17A 109.0
N5 C17 H17A 109.0
C16 C17 H17B 109.0
N5 C17 H17B 109.0
H17A C17 H17B 107.8
N5 C18 H18A 109.5
N5 C18 H18B 109.5
H18A C18 H18B 109.5
N5 C18 H18C 109.5
H18A C18 H18C 109.5
H18B C18 H18C 109.5
N5 C19 C20 111.6(5)
N5 C19 H19A 109.3
C20 C19 H19A 109.3
N5 C19 H19B 109.3
C20 C19 H19B 109.3
H19A C19 H19B 108.0
N6 C20 C19 110.9(5)
N6 C20 H20A 109.5
C19 C20 H20A 109.5
N6 C20 H20B 109.5
C19 C20 H20B 109.5
H20A C20 H20B 108.0
N6 C21 H21A 109.5
N6 C21 H21B 109.5
H21A C21 H21B 109.5
N6 C21 H21C 109.5
H21A C21 H21C 109.5
H21B C21 H21C 109.5
N6 C22 C23 114.1(4)
N6 C22 H22A 108.7
C23 C22 H22A 108.7
N6 C22 H22B 108.7
C23 C22 H22B 108.7
H22A C22 H22B 107.6
C28 C23 C24 118.1(5)
C28 C23 C22 120.0(5)
C24 C23 C22 121.8(5)
C25 C24 C23 120.4(5)
C25 C24 H24A 119.8
C23 C24 H24A 119.8
C24 C25 C26 120.7(6)
C24 C25 H25A 119.6
C26 C25 H25A 119.6
C25 C26 C27 119.1(5)
C25 C26 H26A 120.5
C27 C26 H26A 120.5
C28 C27 C26 119.5(5)
C28 C27 N1 118.1(5)
C26 C27 N1 121.9(5)
C23 C28 C27 121.7(5)
C23 C28 H28A 119.1
C27 C28 H28A 119.1

loop_
_geom_bond_atom_site_label_1
_geom_bond_atom_site_label_2
_geom_bond_distance
Ni1 N2 1.804(4)
Ni1 N3 1.875(4)
Ni1 N1 1.900(4)
Ni1 O3 1.927(4)
Fe1 O3 2.059(3)
Fe1 N5 2.227(5)
Fe1 N6 2.267(5)
Fe1 N4 2.314(5)
Fe1 Cl1 2.3344(18)
O1 C1 1.226(6)
O2 C7 1.222(6)
O3 H3 0.8168(11)
N1 C1 1.341(7)
N1 C27 1.405(7)
N2 C2 1.316(6)
N2 C6 1.326(7)
N3 C7 1.346(7)
N3 C8 1.395(6)
N4 C15 1.466(8)
N4 C16 1.467(8)
N4 C14 1.499(7)
N5 C19 1.452(7)
N5 C18 1.458(8)
N5 C17 1.463(8)
N6 C21 1.467(7)
N6 C20 1.472(7)
N6 C22 1.486(7)
C1 C2 1.492(8)
C2 C3 1.364(7)
C3 C4 1.375(8)
C3 H3A 0.9500
C4 C5 1.367(7)
C4 H4A 0.9500
C5 C6 1.375(7)
C5 H5A 0.9500
C6 C7 1.475(7)
C8 C9 1.364(7)
C8 C13 1.391(7)
C9 C10 1.366(7)
C9 H9A 0.9500
C10 C11 1.389(8)
C10 H10A 0.9500
C11 C12 1.361(8)
C11 H11A 0.9500
C12 C13 1.372(7)
C12 C14 1.497(8)
C13 H13A 0.9500
C14 H14A 0.9900
C14 H14B 0.9900
C15 H15A 0.9800
C15 H15B 0.9800
C15 H15C 0.9800
C16 C17 1.462(10)
C16 H16A 0.9900
C16 H16B 0.9900
C17 H17A 0.9900
C17 H17B 0.9900
C18 H18A 0.9800
C18 H18B 0.9800
C18 H18C 0.9800
C19 C20 1.515(8)
C19 H19A 0.9900
C19 H19B 0.9900
C20 H20A 0.9900
C20 H20B 0.9900
C21 H21A 0.9800
C21 H21B 0.9800
C21 H21C 0.9800
C22 C23 1.496(8)
C22 H22A 0.9900
C22 H22B 0.9900
C23 C28 1.369(8)
C23 C24 1.393(8)
C24 C25 1.364(8)
C24 H24A 0.9500
C25 C26 1.380(8)
C25 H25A 0.9500
C26 C27 1.382(8)
C26 H26A 0.9500
C27 C28 1.371(8)
C28 H28A 0.9500

loop_
_geom_torsion_atom_site_label_1
_geom_torsion_atom_site_label_2
_geom_torsion_atom_site_label_3
_geom_torsion_atom_site_label_4
_geom_torsion
N2 Ni1 O3 Fe1 -155(3)
N3 Ni1 O3 Fe1 -81.6(3)
N1 Ni1 O3 Fe1 100.7(3)
N5 Fe1 O3 Ni1 163.5(3)
N6 Fe1 O3 Ni1 -116.8(3)
N4 Fe1 O3 Ni1 88.4(3)
Cl1 Fe1 O3 Ni1 -19.2(3)
N2 Ni1 N1 C1 -3.5(4)
N3 Ni1 N1 C1 1.8(10)
O3 Ni1 N1 C1 172.8(4)
N2 Ni1 N1 C27 -177.3(4)
N3 Ni1 N1 C27 -172.0(6)
O3 Ni1 N1 C27 -1.0(4)
N3 Ni1 N2 C2 -175.8(4)
N1 Ni1 N2 C2 2.9(4)
O3 Ni1 N2 C2 -102(3)
N3 Ni1 N2 C6 3.3(4)
N1 Ni1 N2 C6 -178.1(4)
O3 Ni1 N2 C6 77(3)
N2 Ni1 N3 C7 -1.9(4)
N1 Ni1 N3 C7 -7.2(10)
O3 Ni1 N3 C7 -178.3(4)
N2 Ni1 N3 C8 179.7(5)
N1 Ni1 N3 C8 174.5(6)
O3 Ni1 N3 C8 3.4(4)
O3 Fe1 N4 C15 -157.2(4)
N5 Fe1 N4 C15 123.1(5)
N6 Fe1 N4 C15 47.8(5)
Cl1 Fe1 N4 C15 -43.4(4)
O3 Fe1 N4 C16 82.7(4)
N5 Fe1 N4 C16 3.0(4)
N6 Fe1 N4 C16 -72.2(4)
Cl1 Fe1 N4 C16 -163.5(4)
O3 Fe1 N4 C14 -38.8(5)
N5 Fe1 N4 C14 -118.5(4)
N6 Fe1 N4 C14 166.3(4)
Cl1 Fe1 N4 C14 75.0(4)
O3 Fe1 N5 C19 124.3(4)
N6 Fe1 N5 C19 12.2(3)
N4 Fe1 N5 C19 -101.3(4)
Cl1 Fe1 N5 C19 -46.9(7)
O3 Fe1 N5 C18 3.7(4)
N6 Fe1 N5 C18 -108.3(4)
N4 Fe1 N5 C18 138.1(4)
Cl1 Fe1 N5 C18 -167.4(4)
O3 Fe1 N5 C17 -113.4(4)
N6 Fe1 N5 C17 134.6(4)
N4 Fe1 N5 C17 21.0(4)
Cl1 Fe1 N5 C17 75.5(6)
O3 Fe1 N6 C21 173.2(3)
N5 Fe1 N6 C21 -100.5(4)
N4 Fe1 N6 C21 -26.1(4)
Cl1 Fe1 N6 C21 65.2(3)
O3 Fe1 N6 C20 -69.8(4)
N5 Fe1 N6 C20 16.5(3)
N4 Fe1 N6 C20 90.8(4)
Cl1 Fe1 N6 C20 -177.8(3)
O3 Fe1 N6 C22 54.2(4)
N5 Fe1 N6 C22 140.4(4)
N4 Fe1 N6 C22 -145.2(4)
Cl1 Fe1 N6 C22 -53.8(4)
C27 N1 C1 O1 -5.5(9)
Ni1 N1 C1 O1 -179.4(4)
C27 N1 C1 C2 177.2(4)
Ni1 N1 C1 C2 3.3(6)
C6 N2 C2 C3 0.4(8)
Ni1 N2 C2 C3 179.4(4)
C6 N2 C2 C1 179.2(5)
Ni1 N2 C2 C1 -1.8(6)
O1 C1 C2 N2 -178.6(5)
N1 C1 C2 N2 -1.1(6)
O1 C1 C2 C3 0.1(8)
N1 C1 C2 C3 177.7(5)
N2 C2 C3 C4 5.0(8)
C1 C2 C3 C4 -173.6(5)
C2 C3 C4 C5 -5.9(8)
C3 C4 C5 C6 1.6(8)
C2 N2 C6 C5 -4.9(8)
Ni1 N2 C6 C5 176.1(4)
C2 N2 C6 C7 175.1(4)
Ni1 N2 C6 C7 -3.9(6)
C4 C5 C6 N2 3.9(8)
C4 C5 C6 C7 -176.2(5)
C8 N3 C7 O2 -0.2(8)
Ni1 N3 C7 O2 -178.6(4)
C8 N3 C7 C6 178.8(4)
Ni1 N3 C7 C6 0.3(5)
N2 C6 C7 O2 -178.8(5)
C5 C6 C7 O2 1.2(9)
N2 C6 C7 N3 2.1(6)
C5 C6 C7 N3 -177.8(5)
C7 N3 C8 C9 58.3(7)
Ni1 N3 C8 C9 -123.4(5)
C7 N3 C8 C13 -123.3(5)
Ni1 N3 C8 C13 55.0(6)
C13 C8 C9 C10 2.8(8)
N3 C8 C9 C10 -178.8(5)
C8 C9 C10 C11 -2.9(9)
C9 C10 C11 C12 0.1(9)
C10 C11 C12 C13 2.8(9)
C10 C11 C12 C14 -175.2(5)
C11 C12 C13 C8 -3.0(8)
C14 C12 C13 C8 175.2(5)
C9 C8 C13 C12 0.1(8)
N3 C8 C13 C12 -178.3(5)
C11 C12 C14 N4 101.9(6)
C13 C12 C14 N4 -76.2(7)
C15 N4 C14 C12 171.9(5)
C16 N4 C14 C12 -71.9(6)
Fe1 N4 C14 C12 46.7(6)
C15 N4 C16 C17 -152.9(6)
C14 N4 C16 C17 93.4(6)
Fe1 N4 C16 C17 -28.2(7)
N4 C16 C17 N5 51.0(8)
C19 N5 C17 C16 74.3(7)
C18 N5 C17 C16 -166.1(6)
Fe1 N5 C17 C16 -44.0(6)
C18 N5 C19 C20 84.1(6)
C17 N5 C19 C20 -157.7(5)
Fe1 N5 C19 C20 -39.6(5)
C21 N6 C20 C19 74.4(6)
C22 N6 C20 C19 -170.9(5)
Fe1 N6 C20 C19 -42.8(5)
N5 C19 C20 N6 58.6(7)
C21 N6 C22 C23 -178.6(5)
C20 N6 C22 C23 63.9(6)
Fe1 N6 C22 C23 -57.0(6)
N6 C22 C23 C28 77.5(6)
N6 C22 C23 C24 -97.8(6)
C28 C23 C24 C25 0.3(8)
C22 C23 C24 C25 175.8(5)
C23 C24 C25 C26 -4.4(8)
C24 C25 C26 C27 2.7(8)
C25 C26 C27 C28 3.0(8)
C25 C26 C27 N1 -168.5(5)
C1 N1 C27 C28 135.7(5)
Ni1 N1 C27 C28 -50.8(6)
C1 N1 C27 C26 -52.7(7)
Ni1 N1 C27 C26 120.8(5)
C24 C23 C28 C27 5.5(8)
C22 C23 C28 C27 -170.0(5)
C26 C27 C28 C23 -7.3(8)
N1 C27 C28 C23 164.5(5)
